data_1543541
loop_
_publ_author_name
'Errossafi, Amal'
'El Kihel, Abdellatif'
'Guesmi, Salaheddine'
'Saadi, Mohamed'
'El Ammari, Lahcen'

_publ_section_title
;
 Ethyl 2-[(<i>Z</i>)-2-(2-nitrophenyl)hydrazinylidene]propanoate
;
_journal_coeditor_code BT4015
_journal_issue 6
_journal_name_full IUCrData
_journal_page_first x161015
_journal_paper_doi 10.1107/S2414314616010154
_journal_volume 1
_journal_year 2016
_chemical_formula_iupac 'C11 H13 N3 O4'
_chemical_formula_moiety 'C11 H13 N3 O4'
_chemical_formula_sum 'C11 H13 N3 O4'
_chemical_formula_weight 251.24
_chemical_name_systematic
;
Ethyl 2-[(<i>Z</i>)-2-(2-nitrophenyl)hydrazinylidene]propanoate
;
_space_group_crystal_system monoclinic
_space_group_IT_number 14
_space_group_name_Hall '-P 2ybc'
_space_group_name_H-M_alt 'P 1 21/c 1'
_symmetry_space_group_name_Hall '-P 2ybc'
_symmetry_space_group_name_H-M 'P 1 21/c 1'
_atom_sites_solution_hydrogens mixed
_audit_creation_method SHELXL-2014/7
_cell_angle_alpha 90
_cell_angle_beta 102.411(2)
_cell_angle_gamma 90
_cell_formula_units_Z 4
_cell_length_a 11.8614(4)
_cell_length_b 15.8834(6)
_cell_length_c 6.7495(2)
_cell_measurement_reflns_used 3487
_cell_measurement_temperature 296(2)
_cell_measurement_theta_max 29.575
_cell_measurement_theta_min 2.176
_cell_volume 1241.89(7)
_computing_cell_refinement
;
SAINT-Plus (Bruker, 2009)
;
_computing_data_collection
;
APEX2 (Bruker, 2009)
;
_computing_data_reduction
;
SAINT-Plus (Bruker, 2009)
;
_computing_molecular_graphics
;
ORTEPIII (Burnett & Johnson, 1996) and ORTEP-3 for Windows (Farrugia,
2012)
;
_computing_publication_material
;
PLATON (Spek, 2009) and publCIF (Westrip, 2010)
;
_computing_structure_refinement
;
SHELXL2014 (Sheldrick, 2015b)
;
_computing_structure_solution
;
SHELXT (Sheldrick, 2015a)
;
_diffrn_ambient_temperature 296(2)
_diffrn_measured_fraction_theta_full 1.000
_diffrn_measured_fraction_theta_max 1.000
_diffrn_measurement_device_type 'Bruker APEXII CCD'
_diffrn_measurement_method '\f and \w scans'
_diffrn_radiation_source 'sealed tube'
_diffrn_radiation_type MoK\a
_diffrn_radiation_wavelength 0.71073
_diffrn_reflns_av_R_equivalents 0.0578
_diffrn_reflns_limit_h_max 16
_diffrn_reflns_limit_h_min -16
_diffrn_reflns_limit_k_max 22
_diffrn_reflns_limit_k_min -22
_diffrn_reflns_limit_l_max 6
_diffrn_reflns_limit_l_min -9
_diffrn_reflns_number 37344
_diffrn_reflns_theta_full 25.242
_diffrn_reflns_theta_max 29.575
_diffrn_reflns_theta_min 2.176
_exptl_absorpt_coefficient_mu 0.104
_exptl_absorpt_correction_T_max 0.7461
_exptl_absorpt_correction_T_min 0.4519
_exptl_absorpt_correction_type multi-scan
_exptl_absorpt_process_details
;
(SADABS; Sheldrick, 2015)
;
_exptl_crystal_colour Yellow
_exptl_crystal_density_diffrn 1.344
_exptl_crystal_description Plate
_exptl_crystal_F_000 528
_exptl_crystal_size_max 0.421
_exptl_crystal_size_mid 0.332
_exptl_crystal_size_min 0.194
_refine_diff_density_max 0.217
_refine_diff_density_min -0.216
_refine_ls_extinction_coef 0.0117(17)
_refine_ls_extinction_expression Fc^*^=kFc[1+0.001xFc^2^\l^3^/sin(2\q)]^-1/4^
_refine_ls_extinction_method
;
SHELXL2014 (Sheldrick, 2015b)
;
_refine_ls_goodness_of_fit_ref 1.022
_refine_ls_hydrogen_treatment constr
_refine_ls_matrix_type full
_refine_ls_number_parameters 164
_refine_ls_number_reflns 3487
_refine_ls_number_restraints 0
_refine_ls_restrained_S_all 1.022
_refine_ls_R_factor_all 0.1033
_refine_ls_R_factor_gt 0.0488
_refine_ls_shift/su_max 0.000
_refine_ls_shift/su_mean 0.000
_refine_ls_structure_factor_coef Fsqd
_refine_ls_weighting_details 'w=1/[\s^2^(Fo^2^)+(0.0566P)^2^+0.2115P] where P=(Fo^2^+2Fc^2^)/3'
_refine_ls_weighting_scheme calc
_refine_ls_wR_factor_gt 0.1134
_refine_ls_wR_factor_ref 0.1460
_reflns_number_gt 1892
_reflns_number_total 3487
_reflns_threshold_expression 'I > 2\s(I)'
_cod_data_source_file bt4015sup1.cif
_cod_data_source_block I
_cod_database_code 1543541
_shelx_space_group_comment
;
The symmetry employed for this shelxl refinement is uniquely defined
by the following loop, which should always be used as a source of
symmetry information in preference to the above space-group names.
They are only intended as comments.
;
_shelx_estimated_absorpt_t_min 0.957
_shelx_estimated_absorpt_t_max 0.980

loop_
_space_group_symop_operation_xyz
'x, y, z'
'-x, y+1/2, -z+1/2'
'-x, -y, -z'
'x, -y-1/2, z-1/2'

loop_
_atom_site_type_symbol
_atom_site_label
_atom_site_fract_x
_atom_site_fract_y
_atom_site_fract_z
_atom_site_U_iso_or_equiv
_atom_site_adp_type
_atom_site_calc_flag
_atom_site_occupancy
C C1 0.65861(13) 0.28676(10) 0.4729(2) 0.0471(4) Uani d 1
C C2 0.75897(14) 0.23883(12) 0.5128(3) 0.0589(4) Uani d 1
H H2 0.8304 0.2655 0.5410 0.071 Uiso calc 1
C C3 0.75360(16) 0.15360(12) 0.5110(3) 0.0653(5) Uani d 1
H H3 0.8209 0.1217 0.5383 0.078 Uiso calc 1
C C4 0.64643(16) 0.11452(11) 0.4679(3) 0.0637(5) Uani d 1
H H4 0.6425 0.0560 0.4661 0.076 Uiso calc 1
C C5 0.54619(14) 0.16054(10) 0.4280(3) 0.0534(4) Uani d 1
H H5 0.4755 0.1328 0.3993 0.064 Uiso calc 1
C C6 0.54875(12) 0.24845(9) 0.4298(2) 0.0438(3) Uani d 1
C C7 0.25524(13) 0.30082(10) 0.3148(2) 0.0480(4) Uani d 1
C C8 0.25598(16) 0.39424(11) 0.3224(4) 0.0789(6) Uani d 1
H H8A 0.1780 0.4147 0.2918 0.118 Uiso calc 1
H H8B 0.2938 0.4126 0.4557 0.118 Uiso calc 1
H H8C 0.2966 0.4158 0.2246 0.118 Uiso calc 1
C C9 0.14199(13) 0.25757(11) 0.2633(2) 0.0516(4) Uani d 1
C C10 0.04194(14) 0.12833(12) 0.2233(3) 0.0683(5) Uani d 1
H H10A 0.0062 0.1356 0.0809 0.082 Uiso calc 1
H H10B -0.0109 0.1488 0.3039 0.082 Uiso calc 1
C C11 0.06936(18) 0.03794(13) 0.2684(4) 0.0847(6) Uani d 1
H H11A -0.0005 0.0054 0.2371 0.127 Uiso calc 1
H H11B 0.1216 0.0185 0.1876 0.127 Uiso calc 1
H H11C 0.1046 0.0316 0.4095 0.127 Uiso calc 1
N N1 0.67284(12) 0.37725(9) 0.4780(2) 0.0566(4) Uani d 1
N N2 0.44815(10) 0.29405(8) 0.3914(2) 0.0483(3) Uani d 1
H H2N 0.4542 0.3492 0.3880 0.058 Uiso d 1
N N3 0.34528(10) 0.25358(8) 0.34835(19) 0.0453(3) Uani d 1
O O1 0.58726(11) 0.42318(7) 0.4422(2) 0.0711(4) Uani d 1
O O2 0.77058(11) 0.40635(9) 0.5191(2) 0.0821(4) Uani d 1
O O3 0.05164(10) 0.29500(8) 0.2177(2) 0.0730(4) Uani d 1
O O4 0.15006(9) 0.17423(7) 0.27317(19) 0.0618(3) Uani d 1

loop_
_atom_site_aniso_label
_atom_site_aniso_U_11
_atom_site_aniso_U_22
_atom_site_aniso_U_33
_atom_site_aniso_U_12
_atom_site_aniso_U_13
_atom_site_aniso_U_23
C1 0.0443(8) 0.0505(9) 0.0472(9) -0.0012(7) 0.0111(7) -0.0009(7)
C2 0.0433(8) 0.0718(12) 0.0616(11) 0.0028(8) 0.0112(7) 0.0023(9)
C3 0.0551(10) 0.0688(12) 0.0737(12) 0.0187(9) 0.0177(9) 0.0083(9)
C4 0.0738(12) 0.0490(9) 0.0716(12) 0.0105(9) 0.0229(9) 0.0052(9)
C5 0.0533(9) 0.0480(9) 0.0602(10) -0.0013(7) 0.0153(8) -0.0002(8)
C6 0.0433(8) 0.0473(8) 0.0415(8) 0.0013(6) 0.0106(6) 0.0004(6)
C7 0.0435(8) 0.0507(9) 0.0489(9) 0.0016(6) 0.0081(7) -0.0014(7)
C8 0.0584(11) 0.0524(10) 0.1209(18) 0.0058(9) 0.0080(11) -0.0006(11)
C9 0.0435(8) 0.0579(10) 0.0530(10) 0.0030(7) 0.0095(7) -0.0016(8)
C10 0.0437(9) 0.0739(12) 0.0857(14) -0.0127(8) 0.0106(9) -0.0092(10)
C11 0.0770(13) 0.0692(13) 0.1053(18) -0.0216(11) 0.0139(12) -0.0040(12)
N1 0.0490(8) 0.0564(8) 0.0653(9) -0.0086(6) 0.0142(7) -0.0056(7)
N2 0.0406(7) 0.0434(7) 0.0601(8) -0.0015(5) 0.0089(6) -0.0003(6)
N3 0.0397(6) 0.0499(7) 0.0461(7) -0.0037(5) 0.0089(5) -0.0017(6)
O1 0.0567(7) 0.0492(7) 0.1059(10) -0.0022(6) 0.0143(7) -0.0023(7)
O2 0.0521(7) 0.0716(9) 0.1210(12) -0.0189(6) 0.0154(7) -0.0065(8)
O3 0.0443(7) 0.0746(9) 0.0952(10) 0.0100(6) 0.0041(6) 0.0009(7)
O4 0.0386(6) 0.0560(7) 0.0885(9) -0.0046(5) 0.0084(5) -0.0047(6)

loop_
_atom_type_symbol
_atom_type_description
_atom_type_scat_dispersion_real
_atom_type_scat_dispersion_imag
_atom_type_scat_source
C C 0.0033 0.0016 'International Tables Vol C Tables 4.2.6.8 and 6.1.1.4'
H H 0.0000 0.0000 'International Tables Vol C Tables 4.2.6.8 and 6.1.1.4'
N N 0.0061 0.0033 'International Tables Vol C Tables 4.2.6.8 and 6.1.1.4'
O O 0.0106 0.0060 'International Tables Vol C Tables 4.2.6.8 and 6.1.1.4'

loop_
_geom_angle_atom_site_label_1
_geom_angle_atom_site_label_2
_geom_angle_atom_site_label_3
_geom_angle
C2 C1 C6 121.23(15)
C2 C1 N1 116.67(14)
C6 C1 N1 122.10(13)
C3 C2 C1 120.59(16)
C3 C2 H2 119.7
C1 C2 H2 119.7
C2 C3 C4 119.19(16)
C2 C3 H3 120.4
C4 C3 H3 120.4
C5 C4 C3 121.25(16)
C5 C4 H4 119.4
C3 C4 H4 119.4
C4 C5 C6 120.96(16)
C4 C5 H5 119.5
C6 C5 H5 119.5
N2 C6 C5 120.64(14)
N2 C6 C1 122.58(14)
C5 C6 C1 116.78(14)
N3 C7 C9 116.60(14)
N3 C7 C8 125.38(15)
C9 C7 C8 118.01(14)
C7 C8 H8A 109.5
C7 C8 H8B 109.5
H8A C8 H8B 109.5
C7 C8 H8C 109.5
H8A C8 H8C 109.5
H8B C8 H8C 109.5
O3 C9 O4 123.69(15)
O3 C9 C7 122.84(16)
O4 C9 C7 113.48(13)
O4 C10 C11 107.09(15)
O4 C10 H10A 110.3
C11 C10 H10A 110.3
O4 C10 H10B 110.3
C11 C10 H10B 110.3
H10A C10 H10B 108.6
C10 C11 H11A 109.5
C10 C11 H11B 109.5
H11A C11 H11B 109.5
C10 C11 H11C 109.5
H11A C11 H11C 109.5
H11B C11 H11C 109.5
O2 N1 O1 121.46(15)
O2 N1 C1 118.74(14)
O1 N1 C1 119.80(13)
N3 N2 C6 119.79(13)
N3 N2 H2N 122.8
C6 N2 H2N 117.2
C7 N3 N2 115.92(13)
C9 O4 C10 116.03(13)

loop_
_geom_bond_atom_site_label_1
_geom_bond_atom_site_label_2
_geom_bond_distance
C1 C2 1.390(2)
C1 C6 1.411(2)
C1 N1 1.447(2)
C2 C3 1.355(3)
C2 H2 0.9300
C3 C4 1.388(3)
C3 H3 0.9300
C4 C5 1.372(2)
C4 H4 0.9300
C5 C6 1.397(2)
C5 H5 0.9300
C6 N2 1.3722(18)
C7 N3 1.2849(18)
C7 C9 1.482(2)
C7 C8 1.485(2)
C8 H8A 0.9600
C8 H8B 0.9600
C8 H8C 0.9600
C9 O3 1.2062(18)
C9 O4 1.328(2)
C10 O4 1.4505(19)
C10 C11 1.489(3)
C10 H10A 0.9700
C10 H10B 0.9700
C11 H11A 0.9600
C11 H11B 0.9600
C11 H11C 0.9600
N1 O2 1.2233(17)
N1 O1 1.2311(17)
N2 N3 1.3542(16)
N2 H2N 0.8796

loop_
_geom_hbond_atom_site_label_D
_geom_hbond_atom_site_label_H
_geom_hbond_atom_site_label_A
_geom_hbond_distance_DH
_geom_hbond_distance_HA
_geom_hbond_distance_DA
_geom_hbond_angle_DHA
N2 H2N O1 0.88 1.94 2.6085(17) 131.8

_cod_database_fobs_code 1543541
